data_1558558
loop_
_publ_author_name
'Zhang, Yihua'
'Hornfeldt, Anna-Britta'
'Gronowitz, Salo'
'Stalhandske, Claes'

_publ_section_title
;
 Pyridine-Substituted Hydroxythiophenes. III. Dimerization of
 3-(2-Pyridyl)thiophen-2(5H)-one from the Demethylation Reaction of
 2-Methoxy-3-(2-pyridyl)thiophene. X-Ray Structure Determination of
 (+-)-(3R*,4S*)-3-(2-Pyridyl)-4-[2-oxo-3-(1,2-dihydropyridin-2-ylidene)-
 2,3-dihydrothiophen-5-yl]-4,5-dihydrothiophen-2(3H)-one
;
_journal_name_full 'Acta Chemica Scandinavica'
_journal_page_first 843
_journal_page_last 849
_journal_paper_doi 10.3891/acta.chem.scand.48-0843
_journal_volume 48
_journal_year 1994
_chemical_formula_sum 'C18 H14 N2 O2 S2'
_chemical_formula_weight 354.445
_chemical_name_common
;
(+-)-(3R*,4S*)-3-(2-Pyridyl)-4-[2-oxo-3-(1,2-dihydropyridin-2-ylidene)-
2,3-dihydrothiophen-5-yl]-4,5-dihydrothiophen-2(3H)-one
;
_space_group_IT_number 2
_space_group_name_Hall '-P 1'
_space_group_name_H-M_alt 'P -1'
_symmetry_cell_setting triclinic
_symmetry_Int_Tables_number 2
_symmetry_space_group_name_Hall '-P 1'
_symmetry_space_group_name_H-M 'P -1'
_cell_angle_alpha 108.11(1)
_cell_angle_beta 96.77(2)
_cell_angle_gamma 97.40(2)
_cell_formula_units_Z 4
_cell_length_a 10.292(2)
_cell_length_b 10.802(2)
_cell_length_c 15.919(3)
_cell_volume 1644.5(6)
_diffrn_ambient_temperature 296
_diffrn_radiation_probe x-ray
_diffrn_radiation_type MoK\a
_diffrn_radiation_wavelength 0.71069
_exptl_absorpt_coefficient_mu 0.322
_exptl_crystal_density_diffrn 1.43
_refine_ls_number_reflns 2410
_refine_ls_R_factor_gt 0.036
_cod_data_source_file Acta-Chem-Scand-1994-48-843.cif
_cod_data_source_block 1
_cod_depositor_comments
;
z coordinate of C12' in Table 1 changed from 0.2084 to
-0.2084 (guessed...)
;
_cod_original_cell_volume 1644.5(4)
_cod_database_code 1558558

loop_
_space_group_symop_id
_space_group_symop_operation_xyz
1 x,y,z
2 -x,-y,-z

loop_
_atom_site_label
_atom_site_type_symbol
_atom_site_thermal_displace_type
_atom_site_fract_x
_atom_site_fract_y
_atom_site_fract_z
_atom_site_occupancy
_atom_site_U_iso_or_equiv
_atom_site_calc_flag
_atom_site_refinement_flags
_atom_site_disorder_assembly
_atom_site_disorder_group
S1 S Uiso 0.61540(10) -0.16190(10) -0.07443(9) 1.000 0.0618(8) . . . .
S2 S Uiso 0.79100(10) 0.07970(10) 0.24554(8) 1.000 0.0485(6) . . . .
S1' S Uiso -0.4691(2) -0.34770(10) -0.42130(10) 1.000 0.0768(9) . . . .
S2' S Uiso -0.40170(10) 0.08240(10) -0.18436(8) 1.000 0.0514(6) . . . .
O1 O Uiso 0.6728(3) -0.3828(3) -0.0562(2) 1.000 0.0570(13) . . . .
O2 O Uiso 0.8912(3) 0.2957(3) 0.3881(2) 1.000 0.0545(13) . . . .
N1 N Uiso 0.9845(4) -0.2451(4) 0.0182(3) 1.000 0.062(3) . . . .
N2 N Uiso 1.1025(4) 0.4555(4) 0.3741(3) 1.000 0.046(3) . . . .
C1 C Uiso 0.6914(4) -0.2645(5) -0.0234(3) 1.000 0.043(3) . . . .
O1' O Uiso -0.2378(4) -0.2984(4) -0.4710(2) 1.000 0.079(3) . . . .
C2 C Uiso 0.7829(4) -0.1831(4) 0.0641(3) 1.000 0.037(3) . . . .
O2' O Uiso -0.4552(3) 0.3062(3) -0.0762(2) 1.000 0.0507(13) . . . .
C3 C Uiso 0.8128(5) -0.0417(5) 0.0634(3) 1.000 0.044(3) . . . .
C4 C Uiso 0.6855(6) -0.0135(5) 0.0185(4) 1.000 0.060(3) . . . .
C5 C Uiso 0.8697(4) 0.0639(4) 0.1524(3) 1.000 0.037(3) . . . .
C6 C Uiso 0.9725(5) 0.1609(5) 0.1696(3) 1.000 0.042(3) . . . .
C7 C Uiso 0.9968(4) 0.2576(4) 0.2575(3) 1.000 0.036(3) . . . .
C8 C Uiso 0.9029(5) 0.2299(4) 0.3094(3) 1.000 0.042(3) . . . .
C9 C Uiso 1.0961(4) 0.3723(4) 0.2893(3) 1.000 0.038(3) . . . .
C10 C Uiso 1.1885(5) 0.4111(5) 0.2408(4) 1.000 0.048(3) . . . .
C11 C Uiso 1.2784(5) 0.5250(6) 0.2784(4) 1.000 0.061(3) . . . .
C12 C Uiso 1.2791(6) 0.6058(6) 0.3645(4) 1.000 0.063(3) . . . .
C13 C Uiso 1.1919(6) 0.5693(5) 0.4117(4) 1.000 0.058(3) . . . .
C14 C Uiso 0.9030(4) -0.2463(4) 0.0764(3) 1.000 0.038(3) . . . .
C15 C Uiso 0.9228(6) -0.3032(5) 0.1405(4) 1.000 0.056(3) . . . .
C16 C Uiso 1.0319(7) -0.3668(6) 0.1448(5) 1.000 0.076(4) . . . .
C17 C Uiso 1.1155(6) -0.3663(6) 0.0857(5) 1.000 0.072(4) . . . .
C18 C Uiso 1.0897(6) -0.3062(6) 0.0243(5) 1.000 0.072(4) . . . .
N1' N Uiso -0.2623(4) -0.0024(4) -0.4758(3) 1.000 0.057(3) . . . .
N2' N Uiso -0.5940(4) 0.4470(4) -0.1509(3) 1.000 0.042(3) . . . .
C1' C Uiso -0.3185(6) -0.2525(5) -0.4274(3) 1.000 0.057(3) . . . .
C2' C Uiso -0.3074(5) -0.1089(5) -0.3678(3) 1.000 0.048(3) . . . .
C3' C Uiso -0.4499(5) -0.0848(4) -0.3655(3) 1.000 0.046(3) . . . .
C4' C Uiso -0.5265(6) -0.2067(5) -0.3515(4) 1.000 0.065(3) . . . .
C5' C Uiso -0.4659(5) 0.0421(4) -0.2981(3) 1.000 0.042(3) . . . .
C6' C Uiso -0.5322(5) 0.1331(5) -0.3124(3) 1.000 0.039(3) . . . .
C7' C Uiso -0.5378(4) 0.2425(4) -0.2340(3) 1.000 0.034(3) . . . .
C8' C Uiso -0.4695(4) 0.2309(4) -0.1557(3) 1.000 0.039(3) . . . .
C9' C Uiso -0.6005(4) 0.3518(4) -0.2323(3) 1.000 0.037(3) . . . .
C10' C Uiso -0.6695(5) 0.3753(5) -0.3054(3) 1.000 0.048(3) . . . .
C11' C Uiso -0.7233(6) 0.4870(6) -0.2932(4) 1.000 0.067(4) . . . .
C12' C Uiso -0.7121(6) 0.5808(6) -0.2084(4) 1.000 0.065(3) . . . .
C13' C Uiso -0.6459(5) 0.5579(5) -0.1384(4) 1.000 0.055(3) . . . .
C14' C Uiso -0.2188(5) -0.0162(4) -0.3975(3) 1.000 0.044(3) . . . .
C15' C Uiso -0.0958(6) 0.0500(6) -0.3466(4) 1.000 0.065(3) . . . .
C16' C Uiso -0.0162(7) 0.1299(6) -0.3796(5) 1.000 0.075(4) . . . .
C17' C Uiso -0.0592(7) 0.1444(6) -0.4587(5) 1.000 0.067(4) . . . .
C18' C Uiso -0.1808(7) 0.0799(6) -0.5038(4) 1.000 0.066(4) . . . .

loop_
_atom_type_symbol
_atom_type_description
_atom_type_scat_dispersion_real
_atom_type_scat_dispersion_imag
_atom_type_scat_source
C C 0.0033 0.0016 ' International Tables Vol C Tables 4.2.6.8 and 6.1.1.4'
N N 0.0061 0.0033 ' International Tables Vol C Tables 4.2.6.8 and 6.1.1.4'
O O 0.0106 0.0060 ' International Tables Vol C Tables 4.2.6.8 and 6.1.1.4'
S S 0.1246 0.1234 ' International Tables Vol C Tables 4.2.6.8 and 6.1.1.4'

loop_
_geom_angle_atom_site_label_1
_geom_angle_atom_site_label_2
_geom_angle_atom_site_label_3
_geom_angle
_geom_angle_site_symmetry_1
_geom_angle_site_symmetry_2
_geom_angle_site_symmetry_3
_geom_angle_publ_flag
C1 S1 C4 93.1(3) . . . yes
C5 S2 C8 91.6(2) . . . yes
C1' S1' C4' 93.6(3) . . . yes
C5' S2' C8' 92.1(2) . . . yes
C14 N1 C18 116.6(5) . . . yes
C9 N2 C13 123.7(5) . . . yes
O1 C1 C2 125.8(4) . . . yes
S1 C1 O1 122.9(3) . . . yes
S1 C1 C2 111.3(4) . . . yes
C3 C2 C14 115.3(4) . . . no
C1 C2 C14 110.3(4) . . . no
C1 C2 C3 107.3(4) . . . no
C2 C3 C5 116.5(4) . . . no
C4 C3 C5 112.3(4) . . . no
C2 C3 C4 107.0(4) . . . no
S1 C4 C3 106.1(4) . . . yes
S2 C5 C6 111.3(3) . . . yes
S2 C5 C3 121.1(3) . . . yes
C3 C5 C6 127.3(4) . . . no
C5 C6 C7 116.2(4) . . . no
C6 C7 C9 126.1(4) . . . no
C6 C7 C8 111.5(4) . . . no
C8 C7 C9 122.3(4) . . . no
S2 C8 C7 109.3(3) . . . yes
S2 C8 O2 121.9(4) . . . yes
O2 C8 C7 128.8(4) . . . yes
C7 C9 C10 126.1(4) . . . no
N2 C9 C10 115.7(4) . . . yes
N2 C9 C7 118.2(4) . . . yes
C9 C10 C11 120.7(5) . . . no
C10 C11 C12 120.9(6) . . . no
C11 C12 C13 119.0(6) . . . no
N2 C13 C12 120.0(5) . . . yes
C2 C14 C15 122.2(4) . . . no
N1 C14 C2 114.8(4) . . . yes
N1 C14 C15 123.0(5) . . . yes
C14 C15 C16 119.2(6) . . . no
C15 C16 C17 118.2(6) . . . no
C16 C17 C18 119.0(6) . . . no
N1 C18 C17 123.9(6) . . . yes
C14' N1' C18' 116.7(5) . . . yes
C9' N2' C13' 124.8(5) . . . yes
S1' C1' O1' 123.4(4) . . . yes
S1' C1' C2' 110.0(4) . . . yes
O1' C1' C2' 126.6(5) . . . yes
C1' C2' C3' 105.7(4) . . . no
C1' C2' C14' 111.9(4) . . . no
C3' C2' C14' 116.0(4) . . . no
C2' C3' C4' 105.8(4) . . . no
C2' C3' C5' 115.6(4) . . . no
C4' C3' C5' 112.4(4) . . . no
S1' C4' C3' 106.2(4) . . . yes
S2' C5' C3' 121.2(3) . . . yes
S2' C5' C6' 111.2(4) . . . yes
C3' C5' C6' 127.5(4) . . . no
C5' C6' C7' 115.7(4) . . . no
C6' C7' C8' 111.9(4) . . . no
C6' C7' C9' 126.2(4) . . . no
C8' C7' C9' 121.9(4) . . . no
S2' C8' O2' 121.7(3) . . . yes
S2' C8' C7' 109.1(3) . . . yes
O2' C8' C7' 129.3(4) . . . yes
N2' C9' C7' 117.6(4) . . . yes
N2' C9' C10' 115.2(4) . . . yes
C7' C9' C10' 127.2(4) . . . no
C9' C10' C11' 120.4(5) . . . no
C10' C11' C12' 121.6(6) . . . no
C11' C12' C13' 117.9(6) . . . no
N2' C13' C12' 120.2(6) . . . yes
N1' C14' C2' 116.6(4) . . . yes
N1' C14' C15' 122.1(5) . . . yes
C2' C14' C15' 121.3(4) . . . no
C14' C15' C16' 118.5(6) . . . no
C15' C16' C17' 119.9(7) . . . no
C16' C17' C18' 118.7(7) . . . no
N1' C18' C17' 124.1(6) . . . yes

loop_
_geom_bond_atom_site_label_1
_geom_bond_atom_site_label_2
_geom_bond_distance
_geom_bond_site_symmetry_1
_geom_bond_site_symmetry_2
_geom_bond_publ_flag
S1 C1 1.770(5) . . yes
S1 C4 1.804(6) . . yes
S2 C5 1.745(5) . . yes
S2 C8 1.792(5) . . yes
S1' C1' 1.777(6) . . yes
S1' C4' 1.799(6) . . yes
S2' C5' 1.749(5) . . yes
S2' C8' 1.782(5) . . yes
O1 C1 1.200(6) . . yes
O2 C8 1.262(5) . . yes
N1 C14 1.323(6) . . yes
N1 C18 1.348(8) . . yes
N2 C13 1.356(7) . . yes
N2 C9 1.358(6) . . yes
C1 C2 1.522(6) . . no
O1' C1' 1.202(7) . . yes
C2 C3 1.523(7) . . no
C2 C14 1.509(6) . . no
O2' C8' 1.253(5) . . yes
C3 C4 1.529(8) . . no
C3 C5 1.510(7) . . no
C5 C6 1.327(7) . . no
C6 C7 1.433(6) . . no
C7 C8 1.405(7) . . no
C7 C9 1.413(6) . . no
C9 C10 1.396(7) . . no
C10 C11 1.359(8) . . no
C11 C12 1.376(9) . . no
C12 C13 1.333(9) . . no
C14 C15 1.354(7) . . no
C15 C16 1.396(9) . . no
C16 C17 1.348(10) . . no
C17 C18 1.351(10) . . no
N1' C14' 1.333(6) . . yes
N1' C18' 1.355(8) . . yes
N2' C9' 1.369(6) . . yes
N2' C13' 1.342(7) . . yes
C1' C2' 1.528(7) . . no
C2' C3' 1.525(7) . . no
C2' C14' 1.490(7) . . no
C3' C4' 1.537(7) . . no
C3' C5' 1.498(6) . . no
C5' C6' 1.326(7) . . no
C6' C7' 1.441(7) . . no
C7' C8' 1.406(6) . . no
C7' C9' 1.411(6) . . no
C9' C10' 1.399(7) . . no
C10' C11' 1.361(9) . . no
C11' C12' 1.395(9) . . no
C12' C13' 1.343(8) . . no
C14' C15' 1.391(8) . . no
C15' C16' 1.376(10) . . no
C16' C17' 1.347(10) . . no
C17' C18' 1.349(10) . . no

loop_
_geom_torsion_atom_site_label_1
_geom_torsion_atom_site_label_2
_geom_torsion_atom_site_label_3
_geom_torsion_atom_site_label_4
_geom_torsion
_geom_torsion_site_symmetry_1
_geom_torsion_site_symmetry_2
_geom_torsion_site_symmetry_3
_geom_torsion_site_symmetry_4
_geom_torsion_publ_flag
C4 S1 C1 O1 176.3(4) . . . . no
C4 S1 C1 C2 -4.9(4) . . . . no
C1 S1 C4 C3 26.0(4) . . . . no
C8 S2 C5 C3 -172.6(4) . . . . no
C8 S2 C5 C6 1.7(4) . . . . no
C5 S2 C8 O2 177.2(4) . . . . no
C5 S2 C8 C7 -2.0(4) . . . . no
C4' S1' C1' O1' -177.3(5) . . . . no
C4' S1' C1' C2' 4.4(4) . . . . no
C1' S1' C4' C3' 21.3(4) . . . . no
C8' S2' C5' C3' -176.8(4) . . . . no
C8' S2' C5' C6' 0.0(4) . . . . no
C5' S2' C8' O2' 179.1(4) . . . . no
C5' S2' C8' C7' 0.1(3) . . . . no
C14 N1 C18 C17 -0.4(9) . . . . no
C18 N1 C14 C2 -177.0(5) . . . . no
C18 N1 C14 C15 1.1(8) . . . . no
C9 N2 C13 C12 0.9(9) . . . . no
C13 N2 C9 C7 -179.1(5) . . . . no
C13 N2 C9 C10 -0.4(7) . . . . no
S1 C1 C2 C14 -144.3(3) . . . . no
S1 C1 C2 C3 -18.0(4) . . . . no
O1 C1 C2 C3 160.8(4) . . . . no
O1 C1 C2 C14 34.5(6) . . . . no
C1 C2 C3 C4 37.1(5) . . . . no
C1 C2 C3 C5 163.7(4) . . . . no
C14 C2 C3 C4 160.4(4) . . . . no
C14 C2 C3 C5 -73.0(5) . . . . no
C1 C2 C14 N1 67.1(5) . . . . no
C3 C2 C14 N1 -54.6(6) . . . . no
C3 C2 C14 C15 127.4(5) . . . . no
C1 C2 C14 C15 -110.9(5) . . . . no
C4 C3 C5 S2 70.8(5) . . . . no
C4 C3 C5 C6 -102.5(6) . . . . no
C2 C3 C4 S1 -40.4(5) . . . . no
C5 C3 C4 S1 -169.5(4) . . . . no
C2 C3 C5 S2 -53.1(5) . . . . no
C2 C3 C5 C6 133.6(5) . . . . no
S2 C5 C6 C7 -1.0(6) . . . . no
C3 C5 C6 C7 172.8(5) . . . . no
C5 C6 C7 C8 -0.5(6) . . . . no
C5 C6 C7 C9 -176.8(5) . . . . no
C6 C7 C8 S2 1.7(5) . . . . no
C6 C7 C8 O2 -177.4(5) . . . . no
C9 C7 C8 S2 178.2(4) . . . . no
C6 C7 C9 C10 -0.4(8) . . . . no
C9 C7 C8 O2 -0.9(8) . . . . no
C6 C7 C9 N2 178.1(5) . . . . no
C8 C7 C9 N2 2.2(7) . . . . no
C8 C7 C9 C10 -176.4(5) . . . . no
C7 C9 C10 C11 179.1(5) . . . . no
N2 C9 C10 C11 0.5(7) . . . . no
C9 C10 C11 C12 -1.1(9) . . . . no
C10 C11 C12 C13 1.5(9) . . . . no
C11 C12 C13 N2 -1.4(9) . . . . no
N1 C14 C15 C16 -1.7(8) . . . . no
C2 C14 C15 C16 176.2(5) . . . . no
C14 C15 C16 C17 1.5(10) . . . . no
C15 C16 C17 C18 -0.9(10) . . . . no
C16 C17 C18 N1 0.3(11) . . . . no
C18' N1' C14' C2' -178.8(5) . . . . no
C18' N1' C14' C15' -0.1(8) . . . . no
C14' N1' C18' C17' 1.8(9) . . . . no
C13' N2' C9' C7' 178.5(5) . . . . no
C13' N2' C9' C10' -1.3(7) . . . . no
C9' N2' C13' C12' 1.3(8) . . . . no
S1' C1' C2' C3' -29.0(5) . . . . no
S1' C1' C2' C14' -156.1(4) . . . . no
O1' C1' C2' C3' 152.8(5) . . . . no
O1' C1' C2' C14' 25.7(7) . . . . no
C1' C2' C3' C4' 44.5(5) . . . . no
C1' C2' C3' C5' 169.6(4) . . . . no
C14' C2' C3' C4' 169.1(4) . . . . no
C14' C2' C3' C5' -65.9(5) . . . . no
C1' C2' C14' N1' 68.0(6) . . . . no
C1' C2' C14' C15' -110.6(6) . . . . no
C3' C2' C14' N1' -53.3(6) . . . . no
C3' C2' C14' C15' 128.1(5) . . . . no
C2' C3' C4' S1' -41.3(5) . . . . no
C5' C3' C4' S1' -168.3(4) . . . . no
C2' C3' C5' S2' -55.4(5) . . . . no
C2' C3' C5' C6' 128.3(6) . . . . no
C4' C3' C5' S2' 66.2(6) . . . . no
C4' C3' C5' C6' -110.2(6) . . . . no
S2' C5' C6' C7' -0.1(6) . . . . no
C3' C5' C6' C7' 176.5(5) . . . . no
C5' C6' C7' C8' 0.2(6) . . . . no
C5' C6' C7' C9' 179.0(5) . . . . no
C6' C7' C8' S2' -0.2(5) . . . . no
C6' C7' C8' O2' -179.1(5) . . . . no
C9' C7' C8' S2' -179.1(3) . . . . no
C9' C7' C8' O2' 2.0(7) . . . . no
C6' C7' C9' N2' -179.4(4) . . . . no
C6' C7' C9' C10' 0.3(8) . . . . no
C8' C7' C9' N2' -0.7(6) . . . . no
C8' C7' C9' C10' 179.1(5) . . . . no
N2' C9' C10' C11' 0.7(7) . . . . no
C7' C9' C10' C11' -179.0(5) . . . . no
C9' C10' C11' C12' -0.2(9) . . . . no
C10' C11' C12' C13' 0.1(9) . . . . no
C11' C12' C13' N2' -0.7(9) . . . . no
N1' C14' C15' C16' -1.3(9) . . . . no
C2' C14' C15' C16' 177.3(6) . . . . no
C14' C15' C16' C17' 1.2(10) . . . . no
C15' C16' C17' C18' 0.3(11) . . . . no
C16' C17' C18' N1' -1.9(11) . . . . no
